data_4302077
loop_
_publ_author_name
'Ping-Kuei Liao'
'Bijay Sarkar'
'Hao-Wei Chang'
'Ju-Chun Wang'
'C. W. Liu'

_publ_section_title
;
Facile Entrapment of a Hydride inside the Tetracapped Tetrahedral CuI8 Cage
Inscribed in a S12 Icosahedral Framework
;
_journal_name_full 'Inorganic Chemistry'
_journal_page_first 4089
_journal_page_last 4097
_journal_paper_doi 10.1021/ic802288p
_journal_volume 48
_journal_year 2009
_chemical_formula_sum 'C27 H64 Cu8 F6 O12 P7 S12'
_chemical_formula_weight 1804.61
_chemical_name_systematic
; 
 ? 
;
_space_group_IT_number 167
_symmetry_cell_setting trigonal
_symmetry_space_group_name_Hall '-R 3 2"c'
_symmetry_space_group_name_H-M 'R -3 c :H'
_atom_sites_solution_hydrogens geom
_atom_sites_solution_primary direct
_atom_sites_solution_secondary difmap
_audit_creation_method SHELXL-97
_cell_angle_alpha 90.00
_cell_angle_beta 90.00
_cell_angle_gamma 120.00
_cell_formula_units_Z 12
_cell_length_a 17.3818(16)
_cell_length_b 17.3818(16)
_cell_length_c 71.534(7)
_cell_measurement_reflns_used 3234
_cell_measurement_temperature 296(2)
_cell_measurement_theta_max 24.66
_cell_measurement_theta_min 2.34
_cell_volume 18717(3)
_computing_cell_refinement 'Bruker SAINT'
_computing_data_collection 'Bruker APEX2'
_computing_data_reduction 'Bruker SAINT'
_computing_molecular_graphics 'Bruker SHELXTL'
_computing_publication_material 'Bruker SHELXTL'
_computing_structure_refinement 'SHELXL-97 (Sheldrick, 1997)'
_computing_structure_solution 'SHELXS-97 (Sheldrick, 1990)'
_diffrn_ambient_temperature 296(2)
_diffrn_measured_fraction_theta_full 0.997
_diffrn_measured_fraction_theta_max 0.997
_diffrn_measurement_device_type 'Bruker APEX-II CCD'
_diffrn_measurement_method '\f and \w scans'
_diffrn_radiation_monochromator graphite
_diffrn_radiation_source 'fine-focus sealed tube'
_diffrn_radiation_type MoK\a
_diffrn_radiation_wavelength 0.71073
_diffrn_reflns_av_R_equivalents 0.0607
_diffrn_reflns_av_sigmaI/netI 0.0509
_diffrn_reflns_limit_h_max 20
_diffrn_reflns_limit_h_min -22
_diffrn_reflns_limit_k_max 16
_diffrn_reflns_limit_k_min -23
_diffrn_reflns_limit_l_max 94
_diffrn_reflns_limit_l_min -94
_diffrn_reflns_number 22580
_diffrn_reflns_theta_full 28.31
_diffrn_reflns_theta_max 28.31
_diffrn_reflns_theta_min 1.77
_diffrn_standards_number 0
_exptl_absorpt_coefficient_mu 3.317
_exptl_absorpt_correction_T_max 0.8263
_exptl_absorpt_correction_T_min 0.3307
_exptl_absorpt_correction_type multi-scan
_exptl_absorpt_process_details SADABS
_exptl_crystal_colour yellow
_exptl_crystal_density_diffrn 1.921
_exptl_crystal_density_method 'not measured'
_exptl_crystal_description plate
_exptl_crystal_F_000 10860
_exptl_crystal_size_max 0.40
_exptl_crystal_size_mid 0.25
_exptl_crystal_size_min 0.05
_refine_diff_density_max 1.135
_refine_diff_density_min -1.154
_refine_diff_density_rms 0.108
_refine_ls_extinction_method none
_refine_ls_goodness_of_fit_ref 1.084
_refine_ls_hydrogen_treatment mixed
_refine_ls_matrix_type full
_refine_ls_number_parameters 237
_refine_ls_number_reflns 5176
_refine_ls_number_restraints 0
_refine_ls_restrained_S_all 1.084
_refine_ls_R_factor_all 0.1221
_refine_ls_R_factor_gt 0.0605
_refine_ls_shift/su_max 0.000
_refine_ls_shift/su_mean 0.000
_refine_ls_structure_factor_coef Fsqd
_refine_ls_weighting_details 'calc w=1/[\s^2^(Fo^2^)+(0.0551P)^2^+125.5720P] where P=(Fo^2^+2Fc^2^)/3'
_refine_ls_weighting_scheme calc
_refine_ls_wR_factor_gt 0.1410
_refine_ls_wR_factor_ref 0.1738
_reflns_number_gt 2741
_reflns_number_total 5176
_reflns_threshold_expression >2sigma(I)
_cod_data_source_file ic802288p_si_002_2.cif
_cod_data_source_block 4a
_cod_depositor_comments
;
The following automatic conversions were performed:
'_symmetry_cell_setting' value 'Trigonal' changed to 'trigonal' according
to '/home/saulius/struct/CIF-dictionaries/cif_core.dic' dictionary named
'cif_core.dic' version 2.4.1 from 2010-06-29.

Automatic conversion script
Id: cif_fix_enum 1527 2010-12-29 10:47:43Z saulius 
;
_cod_original_sg_symbol_H-M R-3c
_cod_database_code 4302077

loop_
_symmetry_equiv_pos_as_xyz
'x, y, z'
'-y, x-y, z'
'-x+y, -x, z'
'y, x, -z+1/2'
'x-y, -y, -z+1/2'
'-x, -x+y, -z+1/2'
'x+2/3, y+1/3, z+1/3'
'-y+2/3, x-y+1/3, z+1/3'
'-x+y+2/3, -x+1/3, z+1/3'
'y+2/3, x+1/3, -z+5/6'
'x-y+2/3, -y+1/3, -z+5/6'
'-x+2/3, -x+y+1/3, -z+5/6'
'x+1/3, y+2/3, z+2/3'
'-y+1/3, x-y+2/3, z+2/3'
'-x+y+1/3, -x+2/3, z+2/3'
'y+1/3, x+2/3, -z+7/6'
'x-y+1/3, -y+2/3, -z+7/6'
'-x+1/3, -x+y+2/3, -z+7/6'
'-x, -y, -z'
'y, -x+y, -z'
'x-y, x, -z'
'-y, -x, z-1/2'
'-x+y, y, z-1/2'
'x, x-y, z-1/2'
'-x+2/3, -y+1/3, -z+1/3'
'y+2/3, -x+y+1/3, -z+1/3'
'x-y+2/3, x+1/3, -z+1/3'
'-y+2/3, -x+1/3, z-1/6'
'-x+y+2/3, y+1/3, z-1/6'
'x+2/3, x-y+1/3, z-1/6'
'-x+1/3, -y+2/3, -z+2/3'
'y+1/3, -x+y+2/3, -z+2/3'
'x-y+1/3, x+2/3, -z+2/3'
'-y+1/3, -x+2/3, z+1/6'
'-x+y+1/3, y+2/3, z+1/6'
'x+1/3, x-y+2/3, z+1/6'

loop_
_atom_site_label
_atom_site_type_symbol
_atom_site_fract_x
_atom_site_fract_y
_atom_site_fract_z
_atom_site_U_iso_or_equiv
_atom_site_adp_type
_atom_site_occupancy
_atom_site_symmetry_multiplicity
_atom_site_calc_flag
_atom_site_refinement_flags
_atom_site_disorder_assembly
_atom_site_disorder_group
Cu1 Cu 0.20081(11) 0.50534(11) 0.07820(3) 0.0514(4) Uani 0.55 1 d P . 1
Cu2 Cu 0.34930(9) 0.58182(11) 0.09916(2) 0.0573(4) Uani 0.55 1 d P . 1
Cu3 Cu 0.3333 0.6667 0.12948(3) 0.0604(6) Uani 0.55 3 d SP . 1
Cu4 Cu 0.3333 0.6667 0.06185(7) 0.0809(12) Uani 0.55 3 d SP . 1
Cu5 Cu 0.17968(15) 0.64581(12) 0.10313(3) 0.0633(5) Uani 0.45 1 d P . 2
Cu6 Cu 0.2363(2) 0.5513(2) 0.08190(4) 0.0828(8) Uani 0.45 1 d P . 2
Cu7 Cu 0.3333 0.6667 0.05296(5) 0.0495(9) Uani 0.45 3 d SP . 2
Cu8 Cu 0.3333 0.6667 0.11488(7) 0.0802(10) Uani 0.45 3 d SP . 2
S1 S 0.10295(9) 0.55527(10) 0.07957(2) 0.0540(3) Uani 1 1 d . . .
S2 S 0.26978(9) 0.51786(10) 0.051247(19) 0.0528(3) Uani 1 1 d . . .
S3 S 0.21407(11) 0.43388(10) 0.10247(2) 0.0623(4) Uani 1 1 d . . .
S4 S 0.41659(11) 0.60481(12) 0.12987(2) 0.0678(4) Uani 1 1 d . . .
P1 P 0.15253(11) 0.45811(11) 0.12382(2) 0.0625(4) Uani 1 1 d . . .
P2 P 0.37695(10) 0.50473(10) 0.05546(2) 0.0502(4) Uani 1 1 d . . .
O1 O 0.4487(3) 0.5565(3) 0.03995(5) 0.0614(10) Uani 1 1 d . . .
O2 O 0.3432(3) 0.4035(3) 0.05257(6) 0.0694(11) Uani 1 1 d . . .
O3 O 0.1524(5) 0.4082(4) 0.14150(8) 0.111(2) Uani 1 1 d . . .
O4 O 0.0513(4) 0.4180(4) 0.11996(10) 0.129(2) Uani 1 1 d . . .
C1 C 0.4267(5) 0.5541(6) 0.02020(8) 0.085(2) Uani 1 1 d . . .
H1A H 0.3873 0.5780 0.0185 0.102 Uiso 1 1 calc R . .
H1B H 0.3969 0.4934 0.0157 0.102 Uiso 1 1 calc R . .
C2 C 0.5098(6) 0.6079(7) 0.00984(12) 0.124(4) Uani 1 1 d . . .
H2A H 0.4969 0.6256 -0.0019 0.185 Uiso 1 1 calc R . .
H2B H 0.5382 0.5734 0.0077 0.185 Uiso 1 1 calc R . .
H2C H 0.5485 0.6598 0.0170 0.185 Uiso 1 1 calc R . .
C3 C 0.3998(7) 0.3648(6) 0.05476(18) 0.151(5) Uani 1 1 d . . .
H3A H 0.4610 0.4108 0.0527 0.181 Uiso 1 1 calc R . .
H3B H 0.3952 0.3444 0.0676 0.181 Uiso 1 1 calc R . .
C4 C 0.3803(8) 0.2957(7) 0.04304(18) 0.150(5) Uani 1 1 d . . .
H4A H 0.4340 0.2958 0.0398 0.225 Uiso 1 1 calc R . .
H4B H 0.3531 0.3018 0.0319 0.225 Uiso 1 1 calc R . .
H4C H 0.3402 0.2408 0.0491 0.225 Uiso 1 1 calc R . .
C5 C 0.2198(6) 0.4054(9) 0.14916(13) 0.143(5) Uani 1 1 d . . .
H5A H 0.2589 0.4634 0.1545 0.171 Uiso 1 1 calc R . .
H5B H 0.2525 0.3970 0.1391 0.171 Uiso 1 1 calc R . .
C6 C 0.2042(7) 0.3409(6) 0.16321(12) 0.115(3) Uani 1 1 d . . .
H6A H 0.2584 0.3581 0.1699 0.173 Uiso 1 1 calc R . .
H6B H 0.1838 0.2841 0.1575 0.173 Uiso 1 1 calc R . .
H6C H 0.1599 0.3372 0.1718 0.173 Uiso 1 1 calc R . .
C7 C -0.0075(6) 0.3418(6) 0.11208(13) 0.112(3) Uani 1 1 d . . .
H7A H -0.0038 0.2934 0.1179 0.134 Uiso 1 1 calc R . .
H7B H 0.0065 0.3430 0.0989 0.134 Uiso 1 1 calc R . .
C8 C -0.0979(6) 0.3263(7) 0.1140(2) 0.203(8) Uani 1 1 d . . .
H8A H -0.1395 0.2671 0.1100 0.305 Uiso 1 1 calc R . .
H8B H -0.1046 0.3683 0.1065 0.305 Uiso 1 1 calc R . .
H8C H -0.1090 0.3334 0.1269 0.305 Uiso 1 1 calc R . .
H0 H 0.3333 0.6667 0.0909(10) 0.040 Uiso 1 3 d S . .
C10 C -0.2410(13) 0.3849(12) 0.0832(5) 0.333(14) Uiso 1 1 d . . .
H10A H -0.1793 0.4158 0.0830 0.399 Uiso 1 1 calc R . .
P3 P 0.3333 0.6667 -0.02336(7) 0.141(2) Uani 1 3 d S . .
F1 F 0.3080(10) 0.5849(9) -0.01195(16) 0.331(8) Uani 1 1 d . . .
F2 F 0.3924(7) 0.6491(9) -0.03467(17) 0.274(6) Uani 1 1 d . . .

loop_
_atom_site_aniso_label
_atom_site_aniso_U_11
_atom_site_aniso_U_22
_atom_site_aniso_U_33
_atom_site_aniso_U_23
_atom_site_aniso_U_13
_atom_site_aniso_U_12
Cu1 0.0477(9) 0.0485(9) 0.0524(9) -0.0018(7) -0.0030(7) 0.0199(7)
Cu2 0.0543(8) 0.0625(9) 0.0565(8) -0.0027(7) -0.0029(6) 0.0302(7)
Cu3 0.0706(10) 0.0706(10) 0.0400(11) 0.000 0.000 0.0353(5)
Cu4 0.0541(12) 0.0541(12) 0.134(4) 0.000 0.000 0.0271(6)
Cu5 0.0671(12) 0.0579(11) 0.0604(11) -0.0030(8) -0.0026(10) 0.0279(10)
Cu6 0.097(2) 0.121(2) 0.0654(15) 0.0284(17) 0.0219(14) 0.0813(19)
Cu7 0.0504(13) 0.0504(13) 0.0475(17) 0.000 0.000 0.0252(6)
Cu8 0.0639(13) 0.0639(13) 0.113(3) 0.000 0.000 0.0320(7)
S1 0.0455(7) 0.0544(8) 0.0578(8) 0.0036(7) 0.0008(6) 0.0217(7)
S2 0.0515(8) 0.0540(8) 0.0546(8) -0.0076(6) -0.0041(6) 0.0276(7)
S3 0.0697(10) 0.0533(8) 0.0641(8) 0.0076(7) 0.0078(8) 0.0309(8)
S4 0.0694(10) 0.0723(10) 0.0579(8) 0.0080(8) -0.0102(8) 0.0326(9)
P1 0.0586(9) 0.0594(9) 0.0585(9) 0.0095(8) 0.0093(8) 0.0211(8)
P2 0.0522(8) 0.0480(8) 0.0533(8) -0.0063(6) -0.0009(7) 0.0272(7)
O1 0.063(2) 0.073(3) 0.051(2) -0.003(2) 0.0069(19) 0.035(2)
O2 0.072(3) 0.053(2) 0.085(3) -0.013(2) -0.009(2) 0.033(2)
O3 0.165(6) 0.115(4) 0.085(4) 0.039(3) 0.028(4) 0.093(5)
O4 0.066(3) 0.115(5) 0.157(6) -0.054(4) 0.015(4) 0.009(3)
C1 0.087(5) 0.112(6) 0.053(3) 0.000(4) 0.002(4) 0.047(5)
C2 0.129(8) 0.126(8) 0.080(5) 0.019(5) 0.036(5) 0.037(7)
C3 0.173(10) 0.092(6) 0.234(13) -0.063(8) -0.103(9) 0.102(7)
C4 0.154(10) 0.135(9) 0.211(12) -0.035(9) 0.009(9) 0.109(8)
C5 0.097(7) 0.240(14) 0.093(6) 0.058(8) 0.012(5) 0.086(9)
C6 0.162(9) 0.087(6) 0.102(6) 0.012(5) -0.014(6) 0.066(6)
C7 0.093(6) 0.105(7) 0.116(7) -0.007(6) -0.027(5) 0.032(6)
C8 0.062(6) 0.092(7) 0.45(3) -0.057(11) -0.044(10) 0.033(5)
P3 0.177(3) 0.177(3) 0.070(2) 0.000 0.000 0.0887(17)
F1 0.318(15) 0.397(18) 0.300(12) 0.226(12) 0.033(13) 0.197(18)
F2 0.210(11) 0.292(12) 0.328(13) -0.091(12) 0.047(10) 0.133(9)

loop_
_atom_type_symbol
_atom_type_description
_atom_type_scat_dispersion_real
_atom_type_scat_dispersion_imag
_atom_type_scat_source
C C 0.0033 0.0016 'International Tables Vol C Tables 4.2.6.8 and 6.1.1.4'
H H 0.0000 0.0000 'International Tables Vol C Tables 4.2.6.8 and 6.1.1.4'
O O 0.0106 0.0060 'International Tables Vol C Tables 4.2.6.8 and 6.1.1.4'
F F 0.0171 0.0103 'International Tables Vol C Tables 4.2.6.8 and 6.1.1.4'
P P 0.1023 0.0942 'International Tables Vol C Tables 4.2.6.8 and 6.1.1.4'
S S 0.1246 0.1234 'International Tables Vol C Tables 4.2.6.8 and 6.1.1.4'
Cu Cu 0.3201 1.2651 'International Tables Vol C Tables 4.2.6.8 and 6.1.1.4'

loop_
_geom_angle_atom_site_label_1
_geom_angle_atom_site_label_2
_geom_angle_atom_site_label_3
_geom_angle
_geom_angle_site_symmetry_1
_geom_angle_site_symmetry_3
_geom_angle_publ_flag
S3 Cu1 S2 122.21(11) . . ?
S3 Cu1 S1 119.35(10) . . ?
S2 Cu1 S1 118.12(10) . . ?
S3 Cu1 Cu2 59.80(7) . . ?
S2 Cu1 Cu2 95.61(8) . . ?
S1 Cu1 Cu2 120.34(8) . . ?
S3 Cu1 Cu2 93.37(8) . 3_565 ?
S2 Cu1 Cu2 122.22(8) . 3_565 ?
S1 Cu1 Cu2 57.85(6) . 3_565 ?
Cu2 Cu1 Cu2 62.60(8) . 3_565 ?
S3 Cu1 Cu4 128.04(10) . . ?
S2 Cu1 Cu4 54.20(9) . . ?
S1 Cu1 Cu4 91.90(7) . . ?
Cu2 Cu1 Cu4 68.78(9) . . ?
Cu2 Cu1 Cu4 68.05(9) 3_565 . ?
S4 Cu2 S1 103.18(8) . 2_665 ?
S4 Cu2 S3 102.32(8) . . ?
S1 Cu2 S3 102.02(8) 2_665 . ?
S4 Cu2 Cu1 148.21(9) . . ?
S1 Cu2 Cu1 99.16(7) 2_665 . ?
S3 Cu2 Cu1 50.47(6) . . ?
S4 Cu2 Cu3 50.12(6) . . ?
S1 Cu2 Cu3 148.31(7) 2_665 . ?
S3 Cu2 Cu3 100.70(6) . . ?
Cu1 Cu2 Cu3 112.34(7) . . ?
S4 Cu2 Cu1 100.46(8) . 2_665 ?
S1 Cu2 Cu1 51.22(6) 2_665 2_665 ?
S3 Cu2 Cu1 148.45(8) . 2_665 ?
Cu1 Cu2 Cu1 111.17(10) . 2_665 ?
Cu3 Cu2 Cu1 110.65(7) . 2_665 ?
S4 Cu2 Cu2 85.28(7) . 2_665 ?
S1 Cu2 Cu2 108.88(8) 2_665 2_665 ?
S3 Cu2 Cu2 145.58(8) . 2_665 ?
Cu1 Cu2 Cu2 108.55(6) . 2_665 ?
Cu3 Cu2 Cu2 58.62(4) . 2_665 ?
Cu1 Cu2 Cu2 57.75(7) 2_665 2_665 ?
S4 Cu2 Cu2 108.63(6) . 3_565 ?
S1 Cu2 Cu2 144.68(5) 2_665 3_565 ?
S3 Cu2 Cu2 85.99(8) . 3_565 ?
Cu1 Cu2 Cu2 59.64(7) . 3_565 ?
Cu3 Cu2 Cu2 58.62(4) . 3_565 ?
Cu1 Cu2 Cu2 107.01(6) 2_665 3_565 ?
Cu2 Cu2 Cu2 60.0 2_665 3_565 ?
S4 Cu2 H0 116(2) . . ?
S1 Cu2 H0 115.1(19) 2_665 . ?
S3 Cu2 H0 116.25(17) . . ?
Cu1 Cu2 H0 73.0(12) . . ?
Cu3 Cu2 H0 73(2) . . ?
Cu1 Cu2 H0 71.5(11) 2_665 . ?
Cu2 Cu2 H0 35.5(12) 2_665 . ?
Cu2 Cu2 H0 35.5(12) 3_565 . ?
S4 Cu3 S4 119.984(4) 2_665 3_565 ?
S4 Cu3 S4 119.983(4) 2_665 . ?
S4 Cu3 S4 119.983(4) 3_565 . ?
S4 Cu3 Cu2 92.76(7) 2_665 3_565 ?
S4 Cu3 Cu2 58.12(6) 3_565 3_565 ?
S4 Cu3 Cu2 120.73(10) . 3_565 ?
S4 Cu3 Cu2 58.12(6) 2_665 2_665 ?
S4 Cu3 Cu2 120.73(10) 3_565 2_665 ?
S4 Cu3 Cu2 92.76(7) . 2_665 ?
Cu2 Cu3 Cu2 62.75(8) 3_565 2_665 ?
S4 Cu3 Cu2 120.73(10) 2_665 . ?
S4 Cu3 Cu2 92.76(7) 3_565 . ?
S4 Cu3 Cu2 58.12(6) . . ?
Cu2 Cu3 Cu2 62.75(8) 3_565 . ?
Cu2 Cu3 Cu2 62.75(8) 2_665 . ?
S2 Cu4 S2 110.29(11) 3_565 . ?
S2 Cu4 S2 110.29(11) 3_565 2_665 ?
S2 Cu4 S2 110.29(11) . 2_665 ?
S2 Cu4 Cu1 49.46(5) 3_565 3_565 ?
S2 Cu4 Cu1 147.19(6) . 3_565 ?
S2 Cu4 Cu1 101.78(6) 2_665 3_565 ?
S2 Cu4 Cu1 101.78(6) 3_565 . ?
S2 Cu4 Cu1 49.46(5) . . ?
S2 Cu4 Cu1 147.19(6) 2_665 . ?
Cu1 Cu4 Cu1 104.24(11) 3_565 . ?
S2 Cu4 Cu1 147.19(6) 3_565 2_665 ?
S2 Cu4 Cu1 101.78(6) . 2_665 ?
S2 Cu4 Cu1 49.46(5) 2_665 2_665 ?
Cu1 Cu4 Cu1 104.24(11) 3_565 2_665 ?
Cu1 Cu4 Cu1 104.24(11) . 2_665 ?
S2 Cu4 H0 108.64(11) 3_565 . ?
S2 Cu4 H0 108.64(11) . . ?
S2 Cu4 H0 108.64(11) 2_665 . ?
Cu1 Cu4 H0 65.70(9) 3_565 . ?
Cu1 Cu4 H0 65.70(9) . . ?
Cu1 Cu4 H0 65.70(9) 2_665 . ?
S3 Cu5 S1 121.13(10) 3_565 . ?
S3 Cu5 S4 119.95(10) 3_565 3_565 ?
S1 Cu5 S4 117.62(10) . 3_565 ?
S3 Cu5 Cu8 96.72(8) 3_565 . ?
S1 Cu5 Cu8 122.82(12) . . ?
S4 Cu5 Cu8 59.23(11) 3_565 . ?
S3 Cu5 Cu6 57.65(9) 3_565 3_565 ?
S1 Cu5 Cu6 95.59(10) . 3_565 ?
S4 Cu5 Cu6 127.40(12) 3_565 3_565 ?
Cu8 Cu5 Cu6 68.68(11) . 3_565 ?
S3 Cu5 Cu6 130.27(12) 3_565 . ?
S1 Cu5 Cu6 55.23(9) . . ?
S4 Cu5 Cu6 92.99(10) 3_565 . ?
Cu8 Cu5 Cu6 67.67(11) . . ?
Cu6 Cu5 Cu6 72.89(14) 3_565 . ?
S1 Cu6 S3 109.12(12) . . ?
S1 Cu6 S2 107.57(12) . . ?
S3 Cu6 S2 108.05(12) . . ?
S1 Cu6 Cu5 149.23(12) . 2_665 ?
S3 Cu6 Cu5 50.30(8) . 2_665 ?
S2 Cu6 Cu5 101.36(10) . 2_665 ?
S1 Cu6 Cu5 51.13(7) . . ?
S3 Cu6 Cu5 102.51(11) . . ?
S2 Cu6 Cu5 147.75(12) . . ?
Cu5 Cu6 Cu5 105.99(13) 2_665 . ?
S1 Cu6 Cu7 100.16(9) . . ?
S3 Cu6 Cu7 148.70(11) . . ?
S2 Cu6 Cu7 50.68(7) . . ?
Cu5 Cu6 Cu7 106.23(11) 2_665 . ?
Cu5 Cu6 Cu7 104.39(10) . . ?
S1 Cu6 Cu8 105.52(10) . . ?
S3 Cu6 Cu8 83.30(10) . . ?
S2 Cu6 Cu8 138.65(13) . . ?
Cu5 Cu6 Cu8 55.02(7) 2_665 . ?
Cu5 Cu6 Cu8 54.45(7) . . ?
Cu7 Cu6 Cu8 99.61(12) . . ?
S1 Cu6 H0 110.26(16) . . ?
S3 Cu6 H0 111.0(17) . . ?
S2 Cu6 H0 110.7(18) . . ?
Cu5 Cu6 H0 67.5(10) 2_665 . ?
Cu5 Cu6 H0 66.0(10) . . ?
Cu7 Cu6 H0 67(2) . . ?
Cu8 Cu6 H0 33(2) . . ?
S2 Cu7 S2 119.708(18) 3_565 2_665 ?
S2 Cu7 S2 119.708(18) 3_565 . ?
S2 Cu7 S2 119.708(18) 2_665 . ?
S2 Cu7 Cu6 56.01(8) 3_565 3_565 ?
S2 Cu7 Cu6 94.78(9) 2_665 3_565 ?
S2 Cu7 Cu6 126.64(13) . 3_565 ?
S2 Cu7 Cu6 126.64(13) 3_565 2_665 ?
S2 Cu7 Cu6 56.01(8) 2_665 2_665 ?
S2 Cu7 Cu6 94.78(9) . 2_665 ?
Cu6 Cu7 Cu6 70.89(13) 3_565 2_665 ?
S2 Cu7 Cu6 94.78(9) 3_565 . ?
S2 Cu7 Cu6 126.64(13) 2_665 . ?
S2 Cu7 Cu6 56.01(8) . . ?
Cu6 Cu7 Cu6 70.89(13) 3_565 . ?
Cu6 Cu7 Cu6 70.89(13) 2_665 . ?
S4 Cu8 S4 102.15(13) 2_665 3_565 ?
S4 Cu8 S4 102.15(13) 2_665 . ?
S4 Cu8 S4 102.15(13) 3_565 . ?
S4 Cu8 Cu5 100.03(6) 2_665 . ?
S4 Cu8 Cu5 52.07(6) 3_565 . ?
S4 Cu8 Cu5 149.25(8) . . ?
S4 Cu8 Cu5 52.07(6) 2_665 3_565 ?
S4 Cu8 Cu5 149.25(8) 3_565 3_565 ?
S4 Cu8 Cu5 100.03(6) . 3_565 ?
Cu5 Cu8 Cu5 110.40(10) . 3_565 ?
S4 Cu8 Cu5 149.25(8) 2_665 2_665 ?
S4 Cu8 Cu5 100.03(6) 3_565 2_665 ?
S4 Cu8 Cu5 52.07(6) . 2_665 ?
Cu5 Cu8 Cu5 110.40(10) . 2_665 ?
Cu5 Cu8 Cu5 110.40(10) 3_565 2_665 ?
S4 Cu8 Cu6 147.56(14) 2_665 . ?
S4 Cu8 Cu6 83.14(8) 3_565 . ?
S4 Cu8 Cu6 108.02(9) . . ?
Cu5 Cu8 Cu6 57.88(9) . . ?
Cu5 Cu8 Cu6 109.81(17) 3_565 . ?
Cu5 Cu8 Cu6 56.30(9) 2_665 . ?
S4 Cu8 Cu6 83.14(8) 2_665 3_565 ?
S4 Cu8 Cu6 108.02(9) 3_565 3_565 ?
S4 Cu8 Cu6 147.56(14) . 3_565 ?
Cu5 Cu8 Cu6 56.30(9) . 3_565 ?
Cu5 Cu8 Cu6 57.88(9) 3_565 3_565 ?
Cu5 Cu8 Cu6 109.81(17) 2_665 3_565 ?
Cu6 Cu8 Cu6 65.00(12) . 3_565 ?
S4 Cu8 Cu6 108.02(9) 2_665 2_665 ?
S4 Cu8 Cu6 147.55(14) 3_565 2_665 ?
S4 Cu8 Cu6 83.14(8) . 2_665 ?
Cu5 Cu8 Cu6 109.81(17) . 2_665 ?
Cu5 Cu8 Cu6 56.30(9) 3_565 2_665 ?
Cu5 Cu8 Cu6 57.88(9) 2_665 2_665 ?
Cu6 Cu8 Cu6 65.00(12) . 2_665 ?
Cu6 Cu8 Cu6 65.00(12) 3_565 2_665 ?
S4 Cu8 H0 116.06(11) 2_665 . ?
S4 Cu8 H0 116.06(11) 3_565 . ?
S4 Cu8 H0 116.06(11) . . ?
Cu5 Cu8 H0 71.47(11) . . ?
Cu5 Cu8 H0 71.47(11) 3_565 . ?
Cu5 Cu8 H0 71.47(11) 2_665 . ?
Cu6 Cu8 H0 38.35(8) . . ?
Cu6 Cu8 H0 38.35(8) 3_565 . ?
Cu6 Cu8 H0 38.35(8) 2_665 . ?
P2 S1 Cu5 110.89(9) 3_565 . ?
P2 S1 Cu1 101.85(9) 3_565 . ?
Cu5 S1 Cu1 90.24(9) . . ?
P2 S1 Cu6 98.73(9) 3_565 . ?
Cu5 S1 Cu6 73.64(11) . . ?
Cu1 S1 Cu6 19.07(7) . . ?
P2 S1 Cu2 103.76(8) 3_565 3_565 ?
Cu5 S1 Cu2 22.02(5) . 3_565 ?
Cu1 S1 Cu2 70.93(7) . 3_565 ?
Cu6 S1 Cu2 52.98(9) . 3_565 ?
P2 S2 Cu1 110.12(9) . . ?
P2 S2 Cu7 99.91(7) . . ?
Cu1 S2 Cu7 89.78(10) . . ?
P2 S2 Cu4 97.07(7) . . ?
Cu1 S2 Cu4 76.33(11) . . ?
Cu7 S2 Cu4 15.53(11) . . ?
P2 S2 Cu6 103.90(9) . . ?
Cu1 S2 Cu6 18.58(7) . . ?
Cu7 S2 Cu6 73.31(11) . . ?
Cu4 S2 Cu6 58.93(13) . . ?
P1 S3 Cu5 108.34(10) . 2_665 ?
P1 S3 Cu1 105.11(10) . . ?
Cu5 S3 Cu1 87.57(9) 2_665 . ?
P1 S3 Cu6 99.42(10) . . ?
Cu5 S3 Cu6 72.05(11) 2_665 . ?
Cu1 S3 Cu6 18.83(7) . . ?
P1 S3 Cu2 100.47(8) . . ?
Cu5 S3 Cu2 21.63(6) 2_665 . ?
Cu1 S3 Cu2 69.74(7) . . ?
Cu6 S3 Cu2 52.41(9) . . ?
P1 S4 Cu3 110.22(9) 2_665 . ?
P1 S4 Cu5 106.51(10) 2_665 2_665 ?
Cu3 S4 Cu5 90.13(10) . 2_665 ?
P1 S4 Cu2 100.42(9) 2_665 . ?
Cu3 S4 Cu2 71.77(9) . . ?
Cu5 S4 Cu2 22.37(5) 2_665 . ?
P1 S4 Cu8 102.57(9) 2_665 . ?
Cu3 S4 Cu8 25.32(10) . . ?
Cu5 S4 Cu8 68.70(11) 2_665 . ?
Cu2 S4 Cu8 48.05(10) . . ?
O3 P1 O4 102.2(4) . . ?
O3 P1 S4 110.5(3) . 3_565 ?
O4 P1 S4 101.1(3) . 3_565 ?
O3 P1 S3 110.9(2) . . ?
O4 P1 S3 111.6(3) . . ?
S4 P1 S3 118.89(10) 3_565 . ?
O2 P2 O1 107.1(2) . . ?
O2 P2 S2 105.06(18) . . ?
O1 P2 S2 110.15(17) . . ?
O2 P2 S1 110.57(19) . 2_665 ?
O1 P2 S1 104.06(17) . 2_665 ?
S2 P2 S1 119.40(9) . 2_665 ?
C1 O1 P2 123.0(4) . . ?
C3 O2 P2 123.1(5) . . ?
C5 O3 P1 127.9(6) . . ?
C7 O4 P1 130.9(7) . . ?
O1 C1 C2 108.1(6) . . ?
O1 C1 H1A 110.1 . . ?
C2 C1 H1A 110.1 . . ?
O1 C1 H1B 110.1 . . ?
C2 C1 H1B 110.1 . . ?
H1A C1 H1B 108.4 . . ?
C1 C2 H2A 109.5 . . ?
C1 C2 H2B 109.5 . . ?
H2A C2 H2B 109.5 . . ?
C1 C2 H2C 109.5 . . ?
H2A C2 H2C 109.5 . . ?
H2B C2 H2C 109.5 . . ?
C4 C3 O2 114.5(8) . . ?
C4 C3 H3A 108.6 . . ?
O2 C3 H3A 108.6 . . ?
C4 C3 H3B 108.6 . . ?
O2 C3 H3B 108.6 . . ?
H3A C3 H3B 107.6 . . ?
C3 C4 H4A 109.5 . . ?
C3 C4 H4B 109.5 . . ?
H4A C4 H4B 109.5 . . ?
C3 C4 H4C 109.5 . . ?
H4A C4 H4C 109.5 . . ?
H4B C4 H4C 109.5 . . ?
O3 C5 C6 119.9(9) . . ?
O3 C5 H5A 107.3 . . ?
C6 C5 H5A 107.3 . . ?
O3 C5 H5B 107.3 . . ?
C6 C5 H5B 107.3 . . ?
H5A C5 H5B 106.9 . . ?
C5 C6 H6A 109.5 . . ?
C5 C6 H6B 109.5 . . ?
H6A C6 H6B 109.5 . . ?
C5 C6 H6C 109.5 . . ?
H6A C6 H6C 109.5 . . ?
H6B C6 H6C 109.5 . . ?
O4 C7 C8 111.4(9) . . ?
O4 C7 H7A 109.4 . . ?
C8 C7 H7A 109.4 . . ?
O4 C7 H7B 109.4 . . ?
C8 C7 H7B 109.4 . . ?
H7A C7 H7B 108.0 . . ?
C7 C8 H8A 109.5 . . ?
C7 C8 H8B 109.5 . . ?
H8A C8 H8B 109.5 . . ?
C7 C8 H8C 109.5 . . ?
H8A C8 H8C 109.5 . . ?
H8B C8 H8C 109.5 . . ?
C10 C10 C10 119.99(16) 16_454 17_554 ?
C10 C10 H10A 120.0 16_454 . ?
C10 C10 H10A 120.0 17_554 . ?
F2 P3 F2 92.1(7) 2_665 3_565 ?
F2 P3 F2 92.1(7) 2_665 . ?
F2 P3 F2 92.1(7) 3_565 . ?
F2 P3 F1 84.4(7) 2_665 3_565 ?
F2 P3 F1 90.5(8) 3_565 3_565 ?
F2 P3 F1 175.7(8) . 3_565 ?
F2 P3 F1 90.5(8) 2_665 2_665 ?
F2 P3 F1 175.7(8) 3_565 2_665 ?
F2 P3 F1 84.4(7) . 2_665 ?
F1 P3 F1 93.2(8) 3_565 2_665 ?
F2 P3 F1 175.7(8) 2_665 . ?
F2 P3 F1 84.4(7) 3_565 . ?
F2 P3 F1 90.5(8) . . ?
F1 P3 F1 93.2(8) 3_565 . ?
F1 P3 F1 93.2(8) 2_665 . ?

loop_
_geom_bond_atom_site_label_1
_geom_bond_atom_site_label_2
_geom_bond_distance
_geom_bond_site_symmetry_2
_geom_bond_publ_flag
Cu1 S3 2.213(2) . ?
Cu1 S2 2.223(2) . ?
Cu1 S1 2.265(2) . ?
Cu1 Cu2 2.692(2) . ?
Cu1 Cu2 2.746(2) 3_565 ?
Cu1 Cu4 2.842(3) . ?
Cu2 S4 2.426(2) . ?
Cu2 S1 2.460(2) 2_665 ?
Cu2 S3 2.480(2) . ?
Cu2 Cu3 2.714(2) . ?
Cu2 Cu1 2.746(2) 2_665 ?
Cu2 Cu2 2.826(3) 2_665 ?
Cu2 Cu2 2.826(3) 3_565 ?
Cu2 H0 1.74(3) . ?
Cu3 S4 2.1924(18) 2_665 ?
Cu3 S4 2.1924(18) 3_565 ?
Cu3 S4 2.1924(18) . ?
Cu3 Cu2 2.714(2) 3_565 ?
Cu3 Cu2 2.714(2) 2_665 ?
Cu4 S2 2.372(2) 3_565 ?
Cu4 S2 2.372(2) . ?
Cu4 S2 2.372(2) 2_665 ?
Cu4 Cu1 2.842(3) 3_565 ?
Cu4 Cu1 2.842(3) 2_665 ?
Cu4 H0 2.08(7) . ?
Cu5 S3 2.173(2) 3_565 ?
Cu5 S1 2.236(2) . ?
Cu5 S4 2.240(2) 3_565 ?
Cu5 Cu8 2.646(3) . ?
Cu5 Cu6 2.687(3) 3_565 ?
Cu5 Cu6 2.755(3) . ?
Cu6 S1 2.359(3) . ?
Cu6 S3 2.386(3) . ?
Cu6 S2 2.413(3) . ?
Cu6 Cu5 2.687(3) 2_665 ?
Cu6 Cu7 2.788(4) . ?
Cu6 Cu8 3.009(5) . ?
Cu6 H0 1.97(2) . ?
Cu7 S2 2.2513(15) 3_565 ?
Cu7 S2 2.2513(15) 2_665 ?
Cu7 S2 2.2513(15) . ?
Cu7 Cu6 2.788(4) 3_565 ?
Cu7 Cu6 2.788(4) 2_665 ?
Cu8 S4 2.440(3) 2_665 ?
Cu8 S4 2.440(3) 3_565 ?
Cu8 S4 2.440(3) . ?
Cu8 Cu5 2.646(3) 3_565 ?
Cu8 Cu5 2.646(3) 2_665 ?
Cu8 Cu6 3.009(5) 3_565 ?
Cu8 Cu6 3.009(5) 2_665 ?
Cu8 H0 1.72(7) . ?
S1 P2 2.010(2) 3_565 ?
S1 Cu2 2.460(2) 3_565 ?
S2 P2 2.009(2) . ?
S3 P1 2.026(2) . ?
S3 Cu5 2.173(3) 2_665 ?
S4 P1 1.991(2) 2_665 ?
S4 Cu5 2.240(2) 2_665 ?
P1 O3 1.533(5) . ?
P1 O4 1.559(6) . ?
P1 S4 1.991(2) 3_565 ?
P2 O2 1.566(4) . ?
P2 O1 1.572(4) . ?
P2 S1 2.010(2) 2_665 ?
O1 C1 1.459(7) . ?
O2 C3 1.452(9) . ?
O3 C5 1.317(10) . ?
O4 C7 1.328(9) . ?
C1 C2 1.469(10) . ?
C1 H1A 0.9700 . ?
C1 H1B 0.9700 . ?
C2 H2A 0.9600 . ?
C2 H2B 0.9600 . ?
C2 H2C 0.9600 . ?
C3 C4 1.361(12) . ?
C3 H3A 0.9700 . ?
C3 H3B 0.9700 . ?
C4 H4A 0.9600 . ?
C4 H4B 0.9600 . ?
C4 H4C 0.9600 . ?
C5 C6 1.427(12) . ?
C5 H5A 0.9700 . ?
C5 H5B 0.9700 . ?
C6 H6A 0.9600 . ?
C6 H6B 0.9600 . ?
C6 H6C 0.9600 . ?
C7 C8 1.462(12) . ?
C7 H7A 0.9700 . ?
C7 H7B 0.9700 . ?
C8 H8A 0.9600 . ?
C8 H8B 0.9600 . ?
C8 H8C 0.9600 . ?
C10 C10 1.23(4) 16_454 ?
C10 C10 1.55(4) 17_554 ?
C10 H10A 0.9300 . ?
P3 F2 1.454(8) 2_665 ?
P3 F2 1.454(8) 3_565 ?
P3 F2 1.454(8) . ?
P3 F1 1.501(9) 3_565 ?
P3 F1 1.501(9) 2_665 ?
P3 F1 1.501(9) . ?
